data_7240909
loop_
_publ_author_name
'Vassilyeva, Olga Yu.'
'Buvaylo, Elena A.'
'Linnik, Rostyslav P.'
'Nesterov, Dmytro S.'
'Trachevsky, Vladimir V.'
'Skelton, Brian W.'

_publ_section_title
;
 Synthetic strategy towards halometallates with
 imidazo[1,5-a]pyridinium-based counterions
;
_journal_name_full CrystEngComm
_journal_paper_doi 10.1039/D0CE00018C
_journal_year 2020
_chemical_formula_moiety 'C13 H15 Cl N3 O2 Pd, Cl'
_chemical_formula_sum 'C13 H15 Cl2 N3 O2 Pd'
_chemical_formula_weight 422.58
_space_group_crystal_system monoclinic
_space_group_IT_number 12
_space_group_name_Hall '-C 2y'
_space_group_name_H-M_alt 'C 1 2/m 1'
_atom_sites_solution_hydrogens mixed
_audit_creation_method SHELXL-2016/6
_audit_update_record
;
2019-12-16 deposited with the CCDC.	2020-07-21 downloaded from the CCDC.
;
_cell_angle_alpha 90
_cell_angle_beta 102.917(2)
_cell_angle_gamma 90
_cell_formula_units_Z 4
_cell_length_a 8.3872(5)
_cell_length_b 14.4806(7)
_cell_length_c 13.0923(9)
_cell_measurement_reflns_used 6260
_cell_measurement_temperature 296(2)
_cell_measurement_theta_max 26.35
_cell_measurement_theta_min 2.81
_cell_volume 1549.84(16)
_computing_cell_refinement 'Bruker SAINT'
_computing_data_collection 'Bruker APEX3'
_computing_data_reduction 'Bruker SAINT'
_computing_structure_refinement 'SHELXL-2016/6 (Sheldrick, 2016)'
_computing_structure_solution 'SHELXS-2016/6 (Sheldrick, 2016)'
_diffrn_ambient_temperature 296(2)
_diffrn_detector 'CCD plate'
_diffrn_measured_fraction_theta_full 0.999
_diffrn_measured_fraction_theta_max 0.999
_diffrn_measurement_device_type 'Bruker D8 Quest'
_diffrn_measurement_method '\f and \w scans'
_diffrn_radiation_monochromator graphite
_diffrn_radiation_probe x-ray
_diffrn_radiation_type MoK\a
_diffrn_radiation_wavelength 0.71073
_diffrn_reflns_av_R_equivalents 0.0548
_diffrn_reflns_av_unetI/netI 0.0278
_diffrn_reflns_Laue_measured_fraction_full 0.999
_diffrn_reflns_Laue_measured_fraction_max 0.999
_diffrn_reflns_limit_h_max 9
_diffrn_reflns_limit_h_min -9
_diffrn_reflns_limit_k_max 17
_diffrn_reflns_limit_k_min -17
_diffrn_reflns_limit_l_max 15
_diffrn_reflns_limit_l_min -15
_diffrn_reflns_number 11353
_diffrn_reflns_point_group_measured_fraction_full 0.999
_diffrn_reflns_point_group_measured_fraction_max 0.999
_diffrn_reflns_theta_full 24.996
_diffrn_reflns_theta_max 24.996
_diffrn_reflns_theta_min 2.813
_exptl_absorpt_coefficient_mu 1.548
_exptl_absorpt_correction_T_max 0.7454
_exptl_absorpt_correction_T_min 0.5728
_exptl_absorpt_correction_type multi-scan
_exptl_absorpt_process_details
;
 SADABS 2016/2: Krause, L., Herbst-Irmer, R., Sheldrick G.M. & Stalke D.,
 J. Appl. Cryst. 48 (2015) 3-10
;
_exptl_crystal_colour yellow
_exptl_crystal_density_diffrn 1.811
_exptl_crystal_description prism
_exptl_crystal_F_000 840
_exptl_crystal_size_max 0.36
_exptl_crystal_size_mid 0.33
_exptl_crystal_size_min 0.13
_refine_diff_density_max 1.239
_refine_diff_density_min -0.596
_refine_diff_density_rms 0.088
_refine_ls_extinction_coef 0.0026(2)
_refine_ls_extinction_expression Fc^*^=kFc[1+0.001xFc^2^\l^3^/sin(2\q)]^-1/4^
_refine_ls_extinction_method 'SHELXL-2016/6 (Sheldrick 2016)'
_refine_ls_goodness_of_fit_ref 1.114
_refine_ls_hydrogen_treatment mixed
_refine_ls_matrix_type full
_refine_ls_number_parameters 109
_refine_ls_number_reflns 1423
_refine_ls_number_restraints 0
_refine_ls_restrained_S_all 1.114
_refine_ls_R_factor_all 0.0398
_refine_ls_R_factor_gt 0.0284
_refine_ls_shift/su_max 0.000
_refine_ls_shift/su_mean 0.000
_refine_ls_structure_factor_coef Fsqd
_refine_ls_weighting_details 'w=1/[\s^2^(Fo^2^)+7.0040P] where P=(Fo^2^+2Fc^2^)/3'
_refine_ls_weighting_scheme calc
_refine_ls_wR_factor_gt 0.0577
_refine_ls_wR_factor_ref 0.0626
_reflns_Friedel_coverage 0.000
_reflns_number_gt 1235
_reflns_number_total 1423
_reflns_threshold_expression 'I > 2\s(I)'
_cod_data_source_file d0ce00018c2.cif
_cod_data_source_block um1
_cod_original_sg_symbol_H-M 'C 2/m'
_cod_database_code 7240909
_shelx_shelxl_version_number 2016/6
_shelx_space_group_comment
;
The symmetry employed for this shelxl refinement is uniquely defined
by the following loop, which should always be used as a source of
symmetry information in preference to the above space-group names.
They are only intended as comments.
;

loop_
_space_group_symop_operation_xyz
'x, y, z'
'-x, y, -z'
'x+1/2, y+1/2, z'
'-x+1/2, y+1/2, -z'
'-x, -y, -z'
'x, -y, z'
'-x+1/2, -y+1/2, -z'
'x+1/2, -y+1/2, z'

loop_
_atom_site_label
_atom_site_type_symbol
_atom_site_fract_x
_atom_site_fract_y
_atom_site_fract_z
_atom_site_U_iso_or_equiv
_atom_site_adp_type
_atom_site_occupancy
_atom_site_site_symmetry_order
_atom_site_calc_flag
_atom_site_refinement_flags_posn
_atom_site_refinement_flags_adp
_atom_site_refinement_flags_occupancy
_atom_site_disorder_assembly
_atom_site_disorder_group
Pd1 Pd 0.53214(5) 0.500000 0.32157(3) 0.02880(16) Uani 1 2 d S T P . .
Cl1 Cl 0.75857(19) 0.500000 0.45862(11) 0.0515(4) Uani 1 2 d S T P . .
O1 O 0.2000(4) 0.3881(2) 0.0735(2) 0.0469(7) Uani 1 1 d . . . . .
N1 N 0.5062(3) 0.36192(19) 0.3091(2) 0.0305(6) Uani 1 1 d . . . . .
N2 N 0.3302(5) 0.500000 0.2015(3) 0.0247(8) Uani 1 2 d S T P . .
C1 C 0.5650(4) 0.2977(2) 0.3813(3) 0.0355(8) Uani 1 1 d . . . . .
H1A H 0.637976 0.315394 0.442625 0.043 Uiso 1 1 calc R U . . .
C2 C 0.5207(5) 0.2065(2) 0.3676(3) 0.0406(9) Uani 1 1 d . . . . .
H2A H 0.563248 0.163097 0.418867 0.049 Uiso 1 1 calc R U . . .
C3 C 0.4130(5) 0.1802(3) 0.2776(3) 0.0425(9) Uani 1 1 d . . . . .
H3A H 0.380808 0.118843 0.267452 0.051 Uiso 1 1 calc R U . . .
C4 C 0.3526(5) 0.2453(2) 0.2019(3) 0.0384(9) Uani 1 1 d . . . . .
H4A H 0.280392 0.228222 0.140027 0.046 Uiso 1 1 calc R U . . .
C5 C 0.4011(4) 0.3366(2) 0.2195(3) 0.0308(8) Uani 1 1 d . . . . .
C6 C 0.3452(4) 0.4129(2) 0.1415(3) 0.0325(8) Uani 1 1 d . . . . .
H6A H 0.428720 0.422424 0.100790 0.039 Uiso 1 1 calc R U . . .
C7 C 0.1829(6) 0.500000 0.2444(4) 0.0337(11) Uani 1 2 d S T P . .
H7A H 0.170255 0.559478 0.274004 0.051 Uiso 0.5 1 calc R U P . .
H7B H 0.193215 0.453623 0.297893 0.051 Uiso 0.5 1 calc R U P . .
H7C H 0.088981 0.486898 0.189440 0.051 Uiso 0.5 1 calc R U P . .
Cl2 Cl 0.26702(17) 0.500000 -0.11076(10) 0.0436(3) Uani 1 2 d S T P . .
H1 H 0.200(7) 0.411(4) 0.020(4) 0.09(2) Uiso 1 1 d . . . . .

loop_
_atom_site_aniso_label
_atom_site_aniso_U_11
_atom_site_aniso_U_22
_atom_site_aniso_U_33
_atom_site_aniso_U_23
_atom_site_aniso_U_13
_atom_site_aniso_U_12
Pd1 0.0287(2) 0.0269(2) 0.0276(2) 0.000 -0.00047(15) 0.000
Cl1 0.0527(9) 0.0403(8) 0.0463(8) 0.000 -0.0213(7) 0.000
O1 0.0530(18) 0.0410(16) 0.0367(16) -0.0002(13) -0.0111(13) -0.0119(13)
N1 0.0333(16) 0.0272(15) 0.0305(15) -0.0009(12) 0.0060(13) 0.0021(12)
N2 0.026(2) 0.0227(19) 0.027(2) 0.000 0.0084(16) 0.000
C1 0.036(2) 0.034(2) 0.0344(19) 0.0034(16) 0.0029(16) 0.0056(16)
C2 0.050(2) 0.0289(19) 0.044(2) 0.0069(17) 0.0116(18) 0.0066(17)
C3 0.047(2) 0.0270(19) 0.056(2) -0.0004(18) 0.0161(19) -0.0019(17)
C4 0.042(2) 0.0306(19) 0.042(2) -0.0072(16) 0.0073(17) -0.0019(16)
C5 0.0291(18) 0.0296(18) 0.0333(18) -0.0005(15) 0.0061(15) 0.0021(14)
C6 0.0365(19) 0.0295(18) 0.0291(18) -0.0015(15) 0.0022(15) -0.0028(15)
C7 0.025(3) 0.040(3) 0.037(3) 0.000 0.010(2) 0.000
Cl2 0.0407(8) 0.0533(8) 0.0328(7) 0.000 0.0000(6) 0.000

loop_
_atom_type_symbol
_atom_type_description
_atom_type_scat_dispersion_real
_atom_type_scat_dispersion_imag
_atom_type_scat_source
C C 0.0033 0.0016 'International Tables Vol C Tables 4.2.6.8 and 6.1.1.4'
H H 0.0000 0.0000 'International Tables Vol C Tables 4.2.6.8 and 6.1.1.4'
Cl Cl 0.1484 0.1585 'International Tables Vol C Tables 4.2.6.8 and 6.1.1.4'
N N 0.0061 0.0033 'International Tables Vol C Tables 4.2.6.8 and 6.1.1.4'
O O 0.0106 0.0060 'International Tables Vol C Tables 4.2.6.8 and 6.1.1.4'
Pd Pd -0.9988 1.0072 'International Tables Vol C Tables 4.2.6.8 and 6.1.1.4'

loop_
_geom_angle_atom_site_label_1
_geom_angle_atom_site_label_2
_geom_angle_atom_site_label_3
_geom_angle
_geom_angle_site_symmetry_1
_geom_angle_site_symmetry_3
_geom_angle_publ_flag
N1 Pd1 N1 166.25(16) . 6_565 ?
N1 Pd1 N2 83.18(8) . . ?
N1 Pd1 N2 83.18(8) 6_565 . ?
N1 Pd1 Cl1 96.81(8) . . ?
N1 Pd1 Cl1 96.81(8) 6_565 . ?
N2 Pd1 Cl1 179.35(11) . . ?
C6 O1 H1 107(4) . . ?
C1 N1 C5 119.4(3) . . ?
C1 N1 Pd1 128.0(2) . . ?
C5 N1 Pd1 112.2(2) . . ?
C7 N2 C6 112.1(2) . 6_565 ?
C7 N2 C6 112.1(2) . . ?
C6 N2 C6 113.7(4) 6_565 . ?
C7 N2 Pd1 109.3(3) . . ?
C6 N2 Pd1 104.5(2) 6_565 . ?
C6 N2 Pd1 104.5(2) . . ?
N1 C1 C2 122.0(3) . . ?
N1 C1 H1A 119.0 . . ?
C2 C1 H1A 119.0 . . ?
C3 C2 C1 119.1(4) . . ?
C3 C2 H2A 120.4 . . ?
C1 C2 H2A 120.4 . . ?
C2 C3 C4 119.7(3) . . ?
C2 C3 H3A 120.2 . . ?
C4 C3 H3A 120.2 . . ?
C3 C4 C5 119.0(4) . . ?
C3 C4 H4A 120.5 . . ?
C5 C4 H4A 120.5 . . ?
N1 C5 C4 120.8(3) . . ?
N1 C5 C6 115.7(3) . . ?
C4 C5 C6 123.4(3) . . ?
O1 C6 N2 112.9(3) . . ?
O1 C6 C5 109.9(3) . . ?
N2 C6 C5 108.1(3) . . ?
O1 C6 H6A 108.6 . . ?
N2 C6 H6A 108.6 . . ?
C5 C6 H6A 108.6 . . ?
N2 C7 H7A 109.5 . . ?
N2 C7 H7B 109.5 . . ?
H7A C7 H7B 109.5 . . ?
N2 C7 H7C 109.5 . . ?
H7A C7 H7C 109.5 . . ?
H7B C7 H7C 109.5 . . ?
N2 C7 H7A 109.5(6) . 6_565 ?
H7A C7 H7A 127.6 . 6_565 ?
H7B C7 H7A 22.8 . 6_565 ?
H7C C7 H7A 88.8 . 6_565 ?
N2 C7 H7B 109.5(11) . 6_565 ?
H7A C7 H7B 22.8 . 6_565 ?
H7B C7 H7B 88.8 . 6_565 ?
H7C C7 H7B 127.6 . 6_565 ?
H7A C7 H7B 109.5 6_565 6_565 ?
N2 C7 H7C 109.5(5) . 6_565 ?
H7A C7 H7C 88.8 . 6_565 ?
H7B C7 H7C 127.6 . 6_565 ?
H7C C7 H7C 22.8 . 6_565 ?
H7A C7 H7C 109.5 6_565 6_565 ?
H7B C7 H7C 109.5 6_565 6_565 ?

loop_
_geom_bond_atom_site_label_1
_geom_bond_atom_site_label_2
_geom_bond_distance
_geom_bond_site_symmetry_2
_geom_bond_publ_flag
Pd1 N1 2.014(3) . ?
Pd1 N1 2.014(3) 6_565 ?
Pd1 N2 2.037(4) . ?
Pd1 Cl1 2.3028(14) . ?
O1 C6 1.386(4) . ?
O1 H1 0.78(5) . ?
N1 C1 1.340(4) . ?
N1 C5 1.351(4) . ?
N2 C7 1.466(6) . ?
N2 C6 1.506(4) 6_565 ?
N2 C6 1.506(4) . ?
C1 C2 1.373(5) . ?
C1 H1A 0.9300 . ?
C2 C3 1.369(5) . ?
C2 H2A 0.9300 . ?
C3 C4 1.379(5) . ?
C3 H3A 0.9300 . ?
C4 C5 1.388(5) . ?
C4 H4A 0.9300 . ?
C5 C6 1.506(5) . ?
C6 H6A 0.9800 . ?
C7 H7A 0.9600 . ?
C7 H7B 0.9600 . ?
C7 H7C 0.9600 . ?
C7 H7A 0.96(3) 6_565 ?
C7 H7B 0.96(5) 6_565 ?
C7 H7C 0.96(2) 6_565 ?

loop_
_geom_hbond_atom_site_label_D
_geom_hbond_atom_site_label_H
_geom_hbond_atom_site_label_A
_geom_hbond_distance_DH
_geom_hbond_distance_HA
_geom_hbond_distance_DA
_geom_hbond_angle_DHA
_geom_hbond_site_symmetry_A
O1 H1 Cl2 0.78(5) 2.31(5) 3.061(3) 163(6) .

loop_
_geom_torsion_atom_site_label_1
_geom_torsion_atom_site_label_2
_geom_torsion_atom_site_label_3
_geom_torsion_atom_site_label_4
_geom_torsion
_geom_torsion_site_symmetry_1
_geom_torsion_site_symmetry_2
_geom_torsion_site_symmetry_3
_geom_torsion_site_symmetry_4
_geom_torsion_publ_flag
C5 N1 C1 C2 -0.5(5) . . . . ?
Pd1 N1 C1 C2 171.4(3) . . . . ?
N1 C1 C2 C3 -0.1(6) . . . . ?
C1 C2 C3 C4 0.7(6) . . . . ?
C2 C3 C4 C5 -0.8(6) . . . . ?
C1 N1 C5 C4 0.5(5) . . . . ?
Pd1 N1 C5 C4 -172.6(3) . . . . ?
C1 N1 C5 C6 -178.3(3) . . . . ?
Pd1 N1 C5 C6 8.6(4) . . . . ?
C3 C4 C5 N1 0.2(5) . . . . ?
C3 C4 C5 C6 178.8(3) . . . . ?
C7 N2 C6 O1 45.9(4) . . . . ?
C6 N2 C6 O1 -82.5(4) 6_565 . . . ?
Pd1 N2 C6 O1 164.1(2) . . . . ?
C7 N2 C6 C5 -75.9(4) . . . . ?
C6 N2 C6 C5 155.7(2) 6_565 . . . ?
Pd1 N2 C6 C5 42.4(3) . . . . ?
N1 C5 C6 O1 -158.8(3) . . . . ?
C4 C5 C6 O1 22.5(5) . . . . ?
N1 C5 C6 N2 -35.2(4) . . . . ?
C4 C5 C6 N2 146.1(3) . . . . ?
